data_7102524
loop_
_publ_author_name
'Dolomanov, Oleg V'
'Cordes, David B'
'Champness, Neil R'
'Blake, Alexander J'
'Hanton, Lyall R'
'Jameson, Geoffrey B'
'Schr\"oder, Martin'
'Wilson, Claire'

_publ_section_title
;
 A design strategy for four-connected coordination frameworks.
;
_journal_issue 6
_journal_name_full 'Chemical communications (Cambridge, England)'
_journal_page_first 642
_journal_page_last 643
_journal_paper_doi 10.1039/b315243j
_journal_year 2004
_chemical_formula_sum 'C31 H27 Ag B Cl2 F4 N7 S'
_chemical_formula_weight 795.24
_chemical_name_common '2,3,4,5-tetra(4-pyridyl)thiophene silver tetrafluoroborate'
_chemical_name_systematic
;
2,3,4,5-tetra(4-pyridyl)thiophene silver tetrafluoroborate
;
_space_group_IT_number 141
_symmetry_cell_setting tetragonal
_symmetry_space_group_name_Hall '-I 4bd 2'
_symmetry_space_group_name_H-M 'I 41/a m d :2'
_atom_sites_solution_hydrogens geom
_atom_sites_solution_primary direct
_atom_sites_solution_secondary difmap
_audit_creation_method SHELXL-97
_cell_angle_alpha 90.00
_cell_angle_beta 90.00
_cell_angle_gamma 90.00
_cell_formula_units_Z 16
_cell_length_a 22.636(5)
_cell_length_b 22.636(5)
_cell_length_c 35.393(5)
_cell_measurement_reflns_used 7413
_cell_measurement_temperature 163(2)
_cell_measurement_theta_max 24.06
_cell_measurement_theta_min 2.30
_cell_volume 18135(6)
_computing_cell_refinement 'Bruker SMART'
_computing_data_collection 'Bruker SMART'
_computing_data_reduction 'Bruker SAINT'
_computing_molecular_graphics 'OLEX (Oleg V.Dolomanov, 2001)'
_computing_publication_material 'SHELXL-97; PLATON (Spek, 2001)'
_computing_structure_refinement 'SHELXL-97 (Sheldrick, 1997)'
_computing_structure_solution 'Bruker SHELXTL'
_diffrn_ambient_temperature 163(2)
_diffrn_measured_fraction_theta_full 1.000
_diffrn_measured_fraction_theta_max 1.000
_diffrn_measurement_device_type 'CCD area detector'
_diffrn_measurement_method 'phi and omega scans'
_diffrn_radiation_monochromator graphite
_diffrn_radiation_source 'fine-focus sealed tube'
_diffrn_radiation_type MoK\a
_diffrn_radiation_wavelength 0.71069
_diffrn_reflns_av_R_equivalents 0.0802
_diffrn_reflns_av_sigmaI/netI 0.0429
_diffrn_reflns_limit_h_max 28
_diffrn_reflns_limit_h_min -27
_diffrn_reflns_limit_k_max 27
_diffrn_reflns_limit_k_min -28
_diffrn_reflns_limit_l_max 41
_diffrn_reflns_limit_l_min -44
_diffrn_reflns_number 76054
_diffrn_reflns_theta_full 26.38
_diffrn_reflns_theta_max 26.38
_diffrn_reflns_theta_min 1.72
_diffrn_standards_decay_% 2
_exptl_absorpt_coefficient_mu 0.650
_exptl_absorpt_correction_T_max 1.0000
_exptl_absorpt_correction_T_min 0.8348
_exptl_absorpt_correction_type multi-scan
_exptl_absorpt_process_details 'Bruker SADABS, 1996'
_exptl_crystal_colour colourless
_exptl_crystal_density_diffrn 1.165
_exptl_crystal_density_method 'not measured'
_exptl_crystal_description rhomb
_exptl_crystal_F_000 6400
_exptl_crystal_size_max 0.55
_exptl_crystal_size_mid 0.45
_exptl_crystal_size_min 0.24
_refine_diff_density_max 0.615
_refine_diff_density_min -0.416
_refine_diff_density_rms 0.077
_refine_ls_extinction_method none
_refine_ls_goodness_of_fit_ref 0.962
_refine_ls_hydrogen_treatment 'riding model'
_refine_ls_matrix_type full
_refine_ls_number_parameters 159
_refine_ls_number_reflns 4889
_refine_ls_number_restraints 0
_refine_ls_restrained_S_all 0.962
_refine_ls_R_factor_all 0.0698
_refine_ls_R_factor_gt 0.0418
_refine_ls_shift/su_max 0.001
_refine_ls_shift/su_mean 0.000
_refine_ls_structure_factor_coef Fsqd
_refine_ls_weighting_details 'calc w=1/[\s^2^(Fo^2^)+(0.0784P)^2^+0.0000P] where P=(Fo^2^+2Fc^2^)/3'
_refine_ls_weighting_scheme calc
_refine_ls_wR_factor_gt 0.1199
_refine_ls_wR_factor_ref 0.1267
_reflns_number_gt 3111
_reflns_number_total 4889
_reflns_threshold_expression >2sigma(I)
_cod_data_source_file b315243j.txt
_cod_data_source_block Compound_2b_(sdcpab)
_cod_depositor_comments
;
The following automatic conversions were performed:
'_symmetry_cell_setting' value 'Tetragonal' changed to 'tetragonal'
according to '/home/saulius/struct/CIF-dictionaries/cif_core.dic'
dictionary named 'cif_core.dic' version 2.4.1 from 2010-06-29.

Automatic conversion script
Id: cif_fix_enum 1527 2010-12-29 10:47:43Z saulius 

The following automatic conversions were performed:

'_atom_sites_solution_hydrogens' value 'geometrically placed' was
changed to 'geom'.

Automatic conversion script
Id: cif_fix_values 6452 2018-10-05 10:23:21Z andrius 
;
_cod_original_sg_symbol_H-M I4(1)/amd
_cod_database_code 7102524

loop_
_symmetry_equiv_pos_as_xyz
'x, y, z'
'-x, -y+1/2, z'
'x, -y, -z'
'-x, y+1/2, -z'
'-y+1/4, -x+1/4, -z+3/4'
'y+1/4, x+3/4, -z+1/4'
'y+1/4, -x+1/4, z+3/4'
'-y+1/4, x+3/4, z+1/4'
'x+1/2, y+1/2, z+1/2'
'-x+1/2, -y+1, z+1/2'
'x+1/2, -y+1/2, -z+1/2'
'-x+1/2, y+1, -z+1/2'
'-y+3/4, -x+3/4, -z+5/4'
'y+3/4, x+5/4, -z+3/4'
'y+3/4, -x+3/4, z+5/4'
'-y+3/4, x+5/4, z+3/4'
'-x, -y, -z'
'x, y-1/2, -z'
'-x, y, z'
'x, -y-1/2, z'
'y-1/4, x-1/4, z-3/4'
'-y-1/4, -x-3/4, z-1/4'
'-y-1/4, x-1/4, -z-3/4'
'y-1/4, -x-3/4, -z-1/4'
'-x+1/2, -y+1/2, -z+1/2'
'x+1/2, y, -z+1/2'
'-x+1/2, y+1/2, z+1/2'
'x+1/2, -y, z+1/2'
'y+1/4, x+1/4, z-1/4'
'-y+1/4, -x-1/4, z+1/4'
'-y+1/4, x+1/4, -z-1/4'
'y+1/4, -x-1/4, -z+1/4'

loop_
_atom_site_label
_atom_site_type_symbol
_atom_site_fract_x
_atom_site_fract_y
_atom_site_fract_z
_atom_site_U_iso_or_equiv
_atom_site_adp_type
_atom_site_occupancy
_atom_site_symmetry_multiplicity
_atom_site_calc_flag
_atom_site_refinement_flags
Ag Ag 0.336713(10) 0.086713(10) 0.6250 0.03536(13) Uani 1 2 d S
N1 N 0.23512(12) 0.09194(13) 0.64049(8) 0.0529(8) Uani 1 1 d .
C2 C 0.21733(15) 0.12485(18) 0.66954(10) 0.0637(11) Uani 1 1 d .
H2 H 0.2455 0.1473 0.6822 0.076 Uiso 1 1 calc R
C3 C 0.16035(15) 0.12773(19) 0.68193(10) 0.0600(11) Uani 1 1 d .
H3 H 0.1505 0.1517 0.7023 0.072 Uiso 1 1 calc R
C4 C 0.11730(13) 0.09469(14) 0.66391(8) 0.0389(7) Uani 1 1 d .
C5 C 0.13478(14) 0.06016(16) 0.63380(9) 0.0447(8) Uani 1 1 d .
H5 H 0.1074 0.0374 0.6208 0.054 Uiso 1 1 calc R
C6 C 0.19411(14) 0.05989(17) 0.62317(9) 0.0499(8) Uani 1 1 d .
H6 H 0.2055 0.0361 0.6030 0.060 Uiso 1 1 calc R
C7 C 0.05478(13) 0.09583(13) 0.67599(8) 0.0373(7) Uani 1 1 d .
S7 S 0.0000 0.09223(5) 0.64206(3) 0.0414(3) Uani 1 2 d S
C8 C 0.03144(12) 0.10007(13) 0.71144(8) 0.0348(7) Uani 1 1 d .
C9 C 0.06519(13) 0.09951(13) 0.74734(8) 0.0353(7) Uani 1 1 d .
C10 C 0.08324(17) 0.04764(16) 0.76305(10) 0.0599(10) Uani 1 1 d .
H10 H 0.0766 0.0121 0.7506 0.072 Uiso 1 1 calc R
C11 C 0.11162(17) 0.04834(16) 0.79782(10) 0.0614(11) Uani 1 1 d .
H11 H 0.1228 0.0123 0.8082 0.074 Uiso 1 1 calc R
N12 N 0.12380(11) 0.09621(11) 0.81705(7) 0.0374(6) Uani 1 1 d .
C13 C 0.10759(18) 0.14606(15) 0.80130(10) 0.0631(11) Uani 1 1 d .
H13 H 0.1165 0.1812 0.8137 0.076 Uiso 1 1 calc R
C14 C 0.07782(19) 0.14906(16) 0.76719(11) 0.0709(13) Uani 1 1 d .
H14 H 0.0663 0.1857 0.7578 0.085 Uiso 1 1 calc R
B1 B 0.2500 0.2500 0.7500 0.166(9) Uani 1 4 d S
F1 F 0.2500 0.1920(3) 0.7500 0.152(4) Uani 0.67 2 d SP
F2 F 0.2203(5) 0.2500 0.7863(3) 0.197(4) Uani 0.67 2 d SP
F3 F 0.3069(5) 0.2500 0.7725(3) 0.188(4) Uani 0.67 2 d SP

loop_
_atom_site_aniso_label
_atom_site_aniso_U_11
_atom_site_aniso_U_22
_atom_site_aniso_U_33
_atom_site_aniso_U_23
_atom_site_aniso_U_13
_atom_site_aniso_U_12
Ag 0.03757(15) 0.03757(15) 0.03093(19) 0.00016(10) -0.00016(10) 0.00120(15)
N1 0.0331(15) 0.075(2) 0.0500(16) -0.0214(15) 0.0065(13) -0.0060(15)
C2 0.034(2) 0.094(3) 0.063(2) -0.034(2) 0.0057(17) -0.014(2)
C3 0.040(2) 0.084(3) 0.056(2) -0.032(2) 0.0106(17) -0.007(2)
C4 0.0292(16) 0.053(2) 0.0345(16) -0.0048(15) 0.0005(13) -0.0039(15)
C5 0.0296(17) 0.060(2) 0.045(2) -0.0119(16) 0.0023(14) -0.0012(17)
C6 0.0394(19) 0.066(2) 0.0439(18) -0.0178(18) 0.0052(16) -0.0032(17)
C7 0.0302(16) 0.0477(19) 0.0339(16) -0.0014(14) -0.0032(13) 0.0031(14)
S7 0.0280(6) 0.0596(8) 0.0367(6) -0.0016(6) 0.000 0.000
C8 0.0282(15) 0.0404(18) 0.0359(16) -0.0014(13) -0.0009(13) -0.0004(13)
C9 0.0278(14) 0.0446(19) 0.0334(16) 0.0001(13) -0.0008(12) -0.0005(14)
C10 0.082(3) 0.046(2) 0.052(2) -0.0083(17) -0.025(2) 0.001(2)
C11 0.087(3) 0.048(2) 0.049(2) 0.0036(17) -0.027(2) 0.013(2)
N12 0.0374(15) 0.0444(16) 0.0304(13) -0.0007(11) -0.0031(11) 0.0033(12)
C13 0.099(3) 0.043(2) 0.048(2) -0.0040(17) -0.031(2) 0.011(2)
C14 0.110(3) 0.046(2) 0.057(2) -0.0052(18) -0.045(2) 0.022(2)
B1 0.25(3) 0.22(3) 0.033(7) 0.000 -0.021(11) 0.000
F1 0.297(11) 0.058(4) 0.102(5) 0.000 -0.088(6) 0.000
F2 0.202(10) 0.148(8) 0.242(12) 0.000 0.037(9) 0.000
F3 0.241(11) 0.102(6) 0.222(10) 0.000 -0.096(10) 0.000

loop_
_atom_type_symbol
_atom_type_description
_atom_type_scat_dispersion_real
_atom_type_scat_dispersion_imag
_atom_type_scat_source
C C 0.0033 0.0016 'International Tables Vol C Tables 4.2.6.8 and 6.1.1.4'
H H 0.0000 0.0000 'International Tables Vol C Tables 4.2.6.8 and 6.1.1.4'
B B 0.0013 0.0007 'International Tables Vol C Tables 4.2.6.8 and 6.1.1.4'
N N 0.0061 0.0033 'International Tables Vol C Tables 4.2.6.8 and 6.1.1.4'
F F 0.0171 0.0103 'International Tables Vol C Tables 4.2.6.8 and 6.1.1.4'
S S 0.1246 0.1234 'International Tables Vol C Tables 4.2.6.8 and 6.1.1.4'
Ag Ag -0.8971 1.1015 'International Tables Vol C Tables 4.2.6.8 and 6.1.1.4'
Cl Cl 0.1484 0.1585 'International Tables Vol C Tables 4.2.6.8 and 6.1.1.4'

loop_
_geom_angle_atom_site_label_1
_geom_angle_atom_site_label_2
_geom_angle_atom_site_label_3
_geom_angle
_geom_angle_site_symmetry_1
_geom_angle_site_symmetry_3
N12 Ag N12 139.16(13) 12_546 7_554
N12 Ag N1 106.52(10) 12_546 6_546
N12 Ag N1 99.81(10) 7_554 6_546
N12 Ag N1 99.81(10) 12_546 .
N12 Ag N1 106.52(10) 7_554 .
N1 Ag N1 98.67(14) 6_546 .
C6 N1 C2 116.8(3) . .
C6 N1 Ag 123.0(2) . .
C2 N1 Ag 120.0(2) . .
N1 C2 C3 124.1(3) . .
C2 C3 C4 119.5(3) . .
C5 C4 C3 117.4(3) . .
C5 C4 C7 120.5(3) . .
C3 C4 C7 122.1(3) . .
C4 C5 C6 119.1(3) . .
N1 C6 C5 123.1(3) . .
C8 C7 C4 129.6(3) . .
C8 C7 S7 111.4(2) . .
C4 C7 S7 119.0(2) . .
C7 S7 C7 91.7(2) . 19
C7 C8 C8 112.78(17) . 19
C7 C8 C9 126.0(3) . .
C8 C8 C9 121.02(16) 19 .
C14 C9 C10 116.0(3) . .
C14 C9 C8 123.1(3) . .
C10 C9 C8 120.8(3) . .
C9 C10 C11 119.4(3) . .
N12 C11 C10 124.6(3) . .
C11 N12 C13 115.6(3) . .
C11 N12 Ag 118.6(2) . 12_546
C13 N12 Ag 125.6(2) . 12_546
N12 C13 C14 123.3(3) . .
C9 C14 C13 121.0(3) . .
F1 B1 F1 180.000(1) . 25_556
F1 B1 F2 90.000(4) . .
F1 B1 F2 90.000(1) 25_556 .
F1 B1 F2 90.000(1) . 25_556
F1 B1 F2 90.000(4) 25_556 25_556
F2 B1 F2 180.000(4) . 25_556
F1 B1 F3 90.000(4) . 25_556
F1 B1 F3 90.000(1) 25_556 25_556
F2 B1 F3 94.1(6) . 25_556
F2 B1 F3 85.9(6) 25_556 25_556
F1 B1 F3 90.000(1) . .
F1 B1 F3 90.000(5) 25_556 .
F2 B1 F3 85.9(6) . .
F2 B1 F3 94.1(6) 25_556 .
F3 B1 F3 180.0(7) 25_556 .

loop_
_geom_bond_atom_site_label_1
_geom_bond_atom_site_label_2
_geom_bond_distance
_geom_bond_site_symmetry_2
Ag N12 2.248(2) 12_546
Ag N12 2.248(2) 7_554
Ag N1 2.367(3) 6_546
Ag N1 2.367(3) .
N1 C6 1.328(4) .
N1 C2 1.332(4) .
C2 C3 1.364(4) .
C3 C4 1.384(4) .
C4 C5 1.379(4) .
C4 C7 1.479(4) .
C5 C6 1.395(4) .
C7 C8 1.365(4) .
C7 S7 1.728(3) .
S7 C7 1.728(3) 19
C8 C8 1.423(5) 19
C8 C9 1.483(4) .
C9 C14 1.354(4) .
C9 C10 1.362(4) .
C10 C11 1.388(4) .
C11 N12 1.309(4) .
N12 C13 1.311(4) .
N12 Ag 2.248(2) 12_546
C13 C14 1.384(5) .
B1 F1 1.312(6) .
B1 F1 1.312(6) 25_556
B1 F2 1.448(11) .
B1 F2 1.448(11) 25_556
B1 F3 1.514(10) 25_556
B1 F3 1.514(10) .
